data_4067089
loop_
_publ_author_name
'Pammer, Frank'
'Sun, Yu'
'Sieger, Monika'
'Fiedler, Jan'
'Sarkar, Biprajit'
'Thiel, Werner R.'

_publ_section_title
;
 A Cobaltocenium Complex of Dibenzo[c,g]fluorenide and Its Structural and
 Electrochemical Properties
;
_journal_issue 23
_journal_name_full Organometallics
_journal_page_first 6165
_journal_paper_doi 10.1021/om1008204
_journal_volume 29
_journal_year 2010
_chemical_formula_sum 'C31 H28 Co F6 P'
_chemical_formula_weight 604.43
_chemical_name_systematic
;
 ?
;
_space_group_IT_number 14
_symmetry_cell_setting monoclinic
_symmetry_space_group_name_Hall '-P 2ybc'
_symmetry_space_group_name_H-M 'P 1 21/c 1'
_atom_sites_solution_hydrogens geom
_atom_sites_solution_primary direct
_atom_sites_solution_secondary difmap
_audit_creation_method SHELXL-97
_cell_angle_alpha 90.00
_cell_angle_beta 90.527(2)
_cell_angle_gamma 90.00
_cell_formula_units_Z 4
_cell_length_a 9.8455(2)
_cell_length_b 16.7019(3)
_cell_length_c 15.8718(3)
_cell_measurement_reflns_used 6464
_cell_measurement_temperature 150(2)
_cell_measurement_theta_max 32.4005
_cell_measurement_theta_min 2.4181
_cell_volume 2609.83(9)
_computing_cell_refinement 'CrysAlis RED, Oxford Diffraction Ltd.'
_computing_data_collection 'CrysAlis CCD, Oxford Diffraction Ltd.'
_computing_data_reduction 'CrysAlis RED, Oxford Diffraction Ltd.'
_computing_structure_refinement 'SHELXL-97 (Sheldrick, 2008)'
_computing_structure_solution 'SIR92 (Giacovazzo et al., 1993)'
_diffrn_ambient_temperature 150(2)
_diffrn_detector_area_resol_mean 16.1399
_diffrn_measured_fraction_theta_full 0.931
_diffrn_measured_fraction_theta_max 0.931
_diffrn_radiation_monochromator graphite
_diffrn_radiation_source 'Enhance (Mo) X-ray Source'
_diffrn_radiation_type MoK\a
_diffrn_radiation_wavelength 0.71073
_diffrn_reflns_av_R_equivalents 0.0911
_diffrn_reflns_av_sigmaI/netI 0.1318
_diffrn_reflns_limit_h_max 14
_diffrn_reflns_limit_h_min -14
_diffrn_reflns_limit_k_max 23
_diffrn_reflns_limit_k_min -25
_diffrn_reflns_limit_l_max 24
_diffrn_reflns_limit_l_min -23
_diffrn_reflns_number 39946
_diffrn_reflns_theta_full 32.51
_diffrn_reflns_theta_max 32.51
_diffrn_reflns_theta_min 2.44
_exptl_absorpt_coefficient_mu 0.782
_exptl_absorpt_correction_T_max 1.00000
_exptl_absorpt_correction_T_min 0.90238
_exptl_absorpt_correction_type multi-scan
_exptl_absorpt_process_details
;
CrysAlis RED, Oxford Diffraction Ltd.,
Version 1.171.32.5 (release 08-05-2007 CrysAlis171 .NET)
(compiled May  8 2007,13:10:02)
Empirical absorption correction using spherical harmonics,
 implemented in SCALE3 ABSPACK scaling algorithm.
;
_exptl_crystal_colour red
_exptl_crystal_density_diffrn 1.538
_exptl_crystal_density_method 'not measured'
_exptl_crystal_description 'transparent prism'
_exptl_crystal_F_000 1240
_exptl_crystal_size_max 0.22
_exptl_crystal_size_mid 0.09
_exptl_crystal_size_min 0.07
_refine_diff_density_max 0.321
_refine_diff_density_min -0.402
_refine_diff_density_rms 0.067
_refine_ls_extinction_method none
_refine_ls_goodness_of_fit_ref 0.837
_refine_ls_hydrogen_treatment constr
_refine_ls_matrix_type full
_refine_ls_number_parameters 357
_refine_ls_number_reflns 8787
_refine_ls_number_restraints 0
_refine_ls_restrained_S_all 0.837
_refine_ls_R_factor_all 0.1082
_refine_ls_R_factor_gt 0.0391
_refine_ls_shift/su_max 0.001
_refine_ls_shift/su_mean 0.000
_refine_ls_structure_factor_coef Fsqd
_refine_ls_weighting_details 'calc w=1/[\s^2^(Fo^2^)+(0.0242P)^2^+0.0000P] where P=(Fo^2^+2Fc^2^)/3'
_refine_ls_weighting_scheme calc
_refine_ls_wR_factor_gt 0.0600
_refine_ls_wR_factor_ref 0.0712
_reflns_number_gt 4580
_reflns_number_total 8787
_reflns_threshold_expression >2\s(I)
_cod_data_source_file om1008204_si_002.cif
_cod_data_source_block 0920o
_cod_depositor_comments
;
The following automatic conversions were performed:

'_symmetry_cell_setting' value 'Monoclinic' changed to 'monoclinic'
according to /home/saulius/struct/CIF-dictionaries/cif_core.dic
dictionary named 'cif_core.dic' version 2.4.1 from 2010-06-29.

Automatic conversion script
Id: cif_fix_values 1715 2011-07-08 13:25:40Z adriana 
;
_cod_original_sg_symbol_H-M 'P 21/c'
_cod_database_code 4067089

loop_
_symmetry_equiv_pos_as_xyz
'x, y, z'
'-x, y+1/2, -z+1/2'
'-x, -y, -z'
'x, -y-1/2, z-1/2'

loop_
_atom_site_label
_atom_site_type_symbol
_atom_site_fract_x
_atom_site_fract_y
_atom_site_fract_z
_atom_site_U_iso_or_equiv
_atom_site_adp_type
_atom_site_occupancy
_atom_site_symmetry_multiplicity
_atom_site_calc_flag
_atom_site_refinement_flags
C1 C 0.49389(18) 0.53949(11) 0.18851(11) 0.0171(4) Uani 1 1 d .
C2 C 0.41815(19) 0.61296(11) 0.17830(11) 0.0199(4) Uani 1 1 d .
C3 C 0.4501(2) 0.68332(12) 0.22656(12) 0.0263(5) Uani 1 1 d .
H3 H 0.3980 0.7308 0.2199 0.032 Uiso 1 1 calc R
C4 C 0.5543(2) 0.68081(13) 0.28087(13) 0.0316(5) Uani 1 1 d .
H4 H 0.5809 0.7287 0.3089 0.038 Uiso 1 1 calc R
C5 C 0.6279(2) 0.60806(13) 0.29855(12) 0.0277(5) Uani 1 1 d .
C6 C 0.7273(2) 0.60736(15) 0.36259(13) 0.0390(6) Uani 1 1 d .
H6 H 0.7523 0.6563 0.3890 0.047 Uiso 1 1 calc R
C7 C 0.7887(2) 0.53816(17) 0.38769(13) 0.0451(7) Uani 1 1 d .
H7 H 0.8571 0.5392 0.4303 0.054 Uiso 1 1 calc R
C8 C 0.7509(2) 0.46597(15) 0.35072(13) 0.0381(6) Uani 1 1 d .
H8 H 0.7910 0.4174 0.3697 0.046 Uiso 1 1 calc R
C9 C 0.65545(19) 0.46457(12) 0.28678(11) 0.0253(5) Uani 1 1 d .
H9 H 0.6298 0.4147 0.2626 0.030 Uiso 1 1 calc R
C10 C 0.59537(18) 0.53540(12) 0.25668(11) 0.0208(4) Uani 1 1 d .
C11 C 0.44252(17) 0.48397(11) 0.12471(10) 0.0161(4) Uani 1 1 d .
C12 C 0.32975(18) 0.52349(12) 0.08304(10) 0.0181(4) Uani 1 1 d .
C13 C 0.24868(19) 0.48294(13) 0.02124(11) 0.0246(4) Uani 1 1 d .
H13 H 0.1726 0.5090 -0.0037 0.030 Uiso 1 1 calc R
C14 C 0.2806(2) 0.40792(13) -0.00135(12) 0.0269(5) Uani 1 1 d .
H14 H 0.2230 0.3799 -0.0396 0.032 Uiso 1 1 calc R
C15 C 0.4006(2) 0.36904(11) 0.03130(11) 0.0229(4) Uani 1 1 d .
C16 C 0.4404(2) 0.29507(12) -0.00281(12) 0.0321(5) Uani 1 1 d .
H16 H 0.3807 0.2679 -0.0405 0.039 Uiso 1 1 calc R
C17 C 0.5625(3) 0.26143(13) 0.01698(14) 0.0376(6) Uani 1 1 d .
H17 H 0.5865 0.2108 -0.0058 0.045 Uiso 1 1 calc R
C18 C 0.6524(2) 0.30146(12) 0.07087(12) 0.0299(5) Uani 1 1 d .
H18 H 0.7397 0.2796 0.0824 0.036 Uiso 1 1 calc R
C19 C 0.6143(2) 0.37256(11) 0.10727(12) 0.0238(4) Uani 1 1 d .
H19 H 0.6761 0.3991 0.1441 0.029 Uiso 1 1 calc R
C20 C 0.48630(19) 0.40695(11) 0.09139(11) 0.0181(4) Uani 1 1 d .
C21 C 0.31405(19) 0.60124(11) 0.11756(11) 0.0198(4) Uani 1 1 d .
H21 H 0.2456 0.6388 0.1025 0.024 Uiso 1 1 calc R
C22 C 0.25628(19) 0.43907(12) 0.30702(11) 0.0209(4) Uani 1 1 d .
C23 C 0.15919(19) 0.42728(12) 0.24108(11) 0.0216(4) Uani 1 1 d .
C24 C 0.08762(18) 0.50099(11) 0.22868(11) 0.0209(4) Uani 1 1 d .
C25 C 0.14036(19) 0.55870(11) 0.28695(11) 0.0202(4) Uani 1 1 d .
C26 C 0.24454(18) 0.51999(12) 0.33577(10) 0.0195(4) Uani 1 1 d .
C27 C 0.3483(2) 0.37721(12) 0.34460(14) 0.0329(5) Uani 1 1 d .
H27A H 0.3024 0.3507 0.3915 0.049 Uiso 1 1 calc R
H27B H 0.4316 0.4029 0.3653 0.049 Uiso 1 1 calc R
H27C H 0.3712 0.3374 0.3016 0.049 Uiso 1 1 calc R
C28 C 0.1331(2) 0.35050(12) 0.19503(14) 0.0351(5) Uani 1 1 d .
H28A H 0.2179 0.3200 0.1911 0.053 Uiso 1 1 calc R
H28B H 0.0988 0.3623 0.1382 0.053 Uiso 1 1 calc R
H28C H 0.0656 0.3189 0.2256 0.053 Uiso 1 1 calc R
C29 C -0.02462(19) 0.51514(14) 0.16627(12) 0.0343(5) Uani 1 1 d .
H29A H -0.1124 0.5085 0.1941 0.051 Uiso 1 1 calc R
H29B H -0.0174 0.4765 0.1201 0.051 Uiso 1 1 calc R
H29C H -0.0176 0.5696 0.1438 0.051 Uiso 1 1 calc R
C30 C 0.0943(2) 0.64334(12) 0.29671(13) 0.0313(5) Uani 1 1 d .
H30A H 0.0468 0.6605 0.2453 0.047 Uiso 1 1 calc R
H30B H 0.1732 0.6779 0.3066 0.047 Uiso 1 1 calc R
H30C H 0.0326 0.6472 0.3446 0.047 Uiso 1 1 calc R
C31 C 0.3259(2) 0.55827(13) 0.40489(12) 0.0302(5) Uani 1 1 d .
H31A H 0.2725 0.5589 0.4567 0.045 Uiso 1 1 calc R
H31B H 0.3488 0.6133 0.3889 0.045 Uiso 1 1 calc R
H31C H 0.4096 0.5277 0.4144 0.045 Uiso 1 1 calc R
F1 F 0.04447(12) 0.81434(7) 0.52790(8) 0.0406(3) Uani 1 1 d .
F2 F -0.11177(13) 0.72287(8) 0.49030(8) 0.0490(4) Uani 1 1 d .
F3 F -0.03622(13) 0.64007(7) 0.59280(8) 0.0437(3) Uani 1 1 d .
F4 F 0.12108(13) 0.73217(8) 0.63072(8) 0.0469(4) Uani 1 1 d .
F5 F -0.10063(13) 0.76665(7) 0.62394(8) 0.0420(3) Uani 1 1 d .
F6 F 0.10990(13) 0.68722(8) 0.49755(8) 0.0452(4) Uani 1 1 d .
P1 P 0.00397(5) 0.72660(3) 0.56026(3) 0.02344(12) Uani 1 1 d .
Co1 Co 0.29018(2) 0.518274(15) 0.210147(15) 0.01561(6) Uani 1 1 d .

loop_
_atom_site_aniso_label
_atom_site_aniso_U_11
_atom_site_aniso_U_22
_atom_site_aniso_U_33
_atom_site_aniso_U_23
_atom_site_aniso_U_13
_atom_site_aniso_U_12
C1 0.0147(9) 0.0211(11) 0.0156(9) 0.0009(7) 0.0037(8) -0.0043(7)
C2 0.0205(10) 0.0212(11) 0.0182(9) 0.0029(8) 0.0032(8) -0.0032(8)
C3 0.0301(12) 0.0184(11) 0.0306(11) -0.0026(9) 0.0083(10) -0.0052(9)
C4 0.0380(13) 0.0270(12) 0.0301(12) -0.0077(9) 0.0101(11) -0.0164(10)
C5 0.0249(11) 0.0382(13) 0.0201(10) -0.0016(9) 0.0042(9) -0.0127(9)
C6 0.0357(14) 0.0570(17) 0.0244(12) -0.0046(11) -0.0016(10) -0.0228(12)
C7 0.0276(13) 0.082(2) 0.0254(12) 0.0059(12) -0.0104(10) -0.0195(13)
C8 0.0233(12) 0.0643(18) 0.0267(11) 0.0150(11) -0.0034(9) 0.0010(11)
C9 0.0193(10) 0.0377(13) 0.0190(10) 0.0046(9) 0.0015(8) -0.0022(9)
C10 0.0140(9) 0.0321(12) 0.0163(9) 0.0015(8) 0.0022(8) -0.0051(8)
C11 0.0141(8) 0.0194(9) 0.0149(8) 0.0029(8) 0.0027(7) -0.0028(8)
C12 0.0179(9) 0.0217(10) 0.0148(9) 0.0037(8) 0.0001(7) -0.0025(8)
C13 0.0199(10) 0.0370(12) 0.0168(9) 0.0050(9) -0.0033(8) -0.0038(10)
C14 0.0281(12) 0.0355(13) 0.0171(10) -0.0027(9) -0.0031(9) -0.0119(10)
C15 0.0295(12) 0.0218(11) 0.0173(10) -0.0012(8) 0.0055(9) -0.0057(9)
C16 0.0506(15) 0.0234(12) 0.0224(11) -0.0040(9) 0.0096(10) -0.0098(10)
C17 0.0636(17) 0.0198(12) 0.0297(12) -0.0004(9) 0.0191(12) 0.0046(11)
C18 0.0362(13) 0.0280(12) 0.0260(11) 0.0079(9) 0.0160(10) 0.0115(10)
C19 0.0248(11) 0.0259(12) 0.0208(10) 0.0043(8) 0.0067(9) 0.0022(9)
C20 0.0213(10) 0.0178(10) 0.0152(9) 0.0020(7) 0.0052(8) -0.0011(8)
C21 0.0178(10) 0.0210(11) 0.0206(10) 0.0079(8) 0.0041(8) 0.0040(8)
C22 0.0183(10) 0.0240(11) 0.0204(10) 0.0072(8) 0.0028(8) -0.0003(8)
C23 0.0186(10) 0.0240(11) 0.0222(10) 0.0034(8) 0.0055(8) -0.0069(8)
C24 0.0138(9) 0.0295(13) 0.0193(9) 0.0064(8) 0.0017(8) -0.0029(8)
C25 0.0186(10) 0.0241(11) 0.0180(10) 0.0030(8) 0.0042(8) 0.0010(8)
C26 0.0191(10) 0.0239(10) 0.0154(9) 0.0035(9) 0.0035(8) -0.0031(9)
C27 0.0278(12) 0.0283(13) 0.0428(13) 0.0154(10) 0.0038(10) 0.0015(9)
C28 0.0411(14) 0.0267(12) 0.0376(13) -0.0039(10) 0.0038(11) -0.0118(10)
C29 0.0194(10) 0.0537(15) 0.0296(11) 0.0086(11) -0.0040(9) -0.0034(11)
C30 0.0329(13) 0.0295(12) 0.0319(12) 0.0028(9) 0.0109(10) 0.0097(10)
C31 0.0344(13) 0.0370(13) 0.0191(10) 0.0003(9) -0.0010(9) -0.0044(10)
F1 0.0376(8) 0.0297(7) 0.0544(8) 0.0063(6) 0.0012(7) -0.0094(6)
F2 0.0481(9) 0.0507(9) 0.0479(8) -0.0100(7) -0.0254(7) -0.0066(7)
F3 0.0381(8) 0.0292(7) 0.0642(9) 0.0112(6) 0.0149(7) -0.0059(6)
F4 0.0434(8) 0.0469(9) 0.0499(8) -0.0070(7) -0.0237(7) 0.0047(6)
F5 0.0435(8) 0.0438(8) 0.0388(7) -0.0027(6) 0.0139(6) 0.0098(6)
F6 0.0469(9) 0.0440(9) 0.0451(8) -0.0095(6) 0.0245(7) -0.0029(6)
P1 0.0209(3) 0.0254(3) 0.0241(3) -0.0024(2) 0.0009(2) -0.0048(2)
Co1 0.01429(12) 0.01715(12) 0.01539(12) 0.00187(11) 0.00063(9) -0.00125(11)

loop_
_atom_type_symbol
_atom_type_description
_atom_type_scat_dispersion_real
_atom_type_scat_dispersion_imag
_atom_type_scat_source
C C 0.0033 0.0016 'International Tables Vol C Tables 4.2.6.8 and 6.1.1.4'
H H 0.0000 0.0000 'International Tables Vol C Tables 4.2.6.8 and 6.1.1.4'
F F 0.0171 0.0103 'International Tables Vol C Tables 4.2.6.8 and 6.1.1.4'
P P 0.1023 0.0942 'International Tables Vol C Tables 4.2.6.8 and 6.1.1.4'
Co Co 0.3494 0.9721 'International Tables Vol C Tables 4.2.6.8 and 6.1.1.4'

loop_
_geom_angle_atom_site_label_1
_geom_angle_atom_site_label_2
_geom_angle_atom_site_label_3
_geom_angle
C2 C1 C11 106.65(16)
C2 C1 C10 118.01(16)
C11 C1 C10 135.32(17)
C2 C1 Co1 70.35(10)
C11 C1 Co1 71.10(10)
C10 C1 Co1 121.62(12)
C21 C2 C3 129.10(18)
C21 C2 C1 109.22(16)
C3 C2 C1 121.68(18)
C21 C2 Co1 67.97(10)
C3 C2 Co1 128.36(13)
C1 C2 Co1 68.97(10)
C4 C3 C2 118.82(19)
C4 C3 H3 120.6
C2 C3 H3 120.6
C3 C4 C5 122.30(19)
C3 C4 H4 118.9
C5 C4 H4 118.9
C6 C5 C10 119.0(2)
C6 C5 C4 119.6(2)
C10 C5 C4 121.28(19)
C7 C6 C5 121.5(2)
C7 C6 H6 119.2
C5 C6 H6 119.2
C6 C7 C8 119.7(2)
C6 C7 H7 120.1
C8 C7 H7 120.1
C9 C8 C7 120.3(2)
C9 C8 H8 119.9
C7 C8 H8 119.9
C8 C9 C10 121.2(2)
C8 C9 H9 119.4
C10 C9 H9 119.4
C9 C10 C5 117.95(18)
C9 C10 C1 124.87(17)
C5 C10 C1 117.05(17)
C12 C11 C20 117.73(16)
C12 C11 C1 106.67(16)
C20 C11 C1 135.27(16)
C12 C11 Co1 67.84(9)
C20 C11 Co1 133.39(13)
C1 C11 Co1 68.01(9)
C21 C12 C13 129.55(18)
C21 C12 C11 109.09(16)
C13 C12 C11 121.25(18)
C21 C12 Co1 68.79(10)
C13 C12 Co1 122.85(13)
C11 C12 Co1 71.59(9)
C14 C13 C12 119.69(18)
C14 C13 H13 120.2
C12 C13 H13 120.2
C13 C14 C15 121.22(18)
C13 C14 H14 119.4
C15 C14 H14 119.4
C16 C15 C20 119.08(19)
C16 C15 C14 119.20(19)
C20 C15 C14 121.46(18)
C17 C16 C15 121.5(2)
C17 C16 H16 119.3
C15 C16 H16 119.3
C16 C17 C18 119.8(2)
C16 C17 H17 120.1
C18 C17 H17 120.1
C19 C18 C17 119.9(2)
C19 C18 H18 120.1
C17 C18 H18 120.1
C18 C19 C20 121.7(2)
C18 C19 H19 119.2
C20 C19 H19 119.2
C19 C20 C15 117.72(17)
C19 C20 C11 124.29(17)
C15 C20 C11 117.55(16)
C2 C21 C12 108.01(16)
C2 C21 Co1 71.93(10)
C12 C21 Co1 70.69(10)
C2 C21 H21 126.0
C12 C21 H21 126.0
Co1 C21 H21 123.0
C23 C22 C26 108.00(16)
C23 C22 C27 126.72(19)
C26 C22 C27 125.16(18)
C23 C22 Co1 69.65(10)
C26 C22 Co1 69.23(10)
C27 C22 Co1 129.84(13)
C22 C23 C24 107.96(16)
C22 C23 C28 126.01(18)
C24 C23 C28 125.99(18)
C22 C23 Co1 69.82(10)
C24 C23 Co1 68.92(10)
C28 C23 Co1 128.45(13)
C25 C24 C23 108.39(16)
C25 C24 C29 125.69(18)
C23 C24 C29 125.92(18)
C25 C24 Co1 69.39(10)
C23 C24 Co1 70.16(10)
C29 C24 Co1 126.84(13)
C24 C25 C26 107.42(17)
C24 C25 C30 126.60(18)
C26 C25 C30 125.97(18)
C24 C25 Co1 69.53(10)
C26 C25 Co1 69.86(10)
C30 C25 Co1 126.74(13)
C22 C26 C25 108.24(16)
C22 C26 C31 126.37(17)
C25 C26 C31 125.39(18)
C22 C26 Co1 69.96(10)
C25 C26 Co1 69.05(10)
C31 C26 Co1 126.81(13)
C22 C27 H27A 109.5
C22 C27 H27B 109.5
H27A C27 H27B 109.5
C22 C27 H27C 109.5
H27A C27 H27C 109.5
H27B C27 H27C 109.5
C23 C28 H28A 109.5
C23 C28 H28B 109.5
H28A C28 H28B 109.5
C23 C28 H28C 109.5
H28A C28 H28C 109.5
H28B C28 H28C 109.5
C24 C29 H29A 109.5
C24 C29 H29B 109.5
H29A C29 H29B 109.5
C24 C29 H29C 109.5
H29A C29 H29C 109.5
H29B C29 H29C 109.5
C25 C30 H30A 109.5
C25 C30 H30B 109.5
H30A C30 H30B 109.5
C25 C30 H30C 109.5
H30A C30 H30C 109.5
H30B C30 H30C 109.5
C26 C31 H31A 109.5
C26 C31 H31B 109.5
H31A C31 H31B 109.5
C26 C31 H31C 109.5
H31A C31 H31C 109.5
H31B C31 H31C 109.5
F2 P1 F3 90.71(7)
F2 P1 F6 90.95(8)
F3 P1 F6 89.66(7)
F2 P1 F5 89.78(7)
F3 P1 F5 90.65(7)
F6 P1 F5 179.20(8)
F2 P1 F4 178.91(8)
F3 P1 F4 90.33(7)
F6 P1 F4 89.36(7)
F5 P1 F4 89.89(7)
F2 P1 F1 89.47(7)
F3 P1 F1 179.66(8)
F6 P1 F1 90.63(7)
F5 P1 F1 89.06(7)
F4 P1 F1 89.48(7)
C21 Co1 C25 107.18(7)
C21 Co1 C24 108.67(7)
C25 Co1 C24 41.07(7)
C21 Co1 C26 136.16(8)
C25 Co1 C26 41.09(7)
C24 Co1 C26 68.77(7)
C21 Co1 C23 138.83(8)
C25 Co1 C23 69.07(7)
C24 Co1 C23 40.92(7)
C26 Co1 C23 68.54(7)
C21 Co1 C22 176.25(8)
C25 Co1 C22 69.07(7)
C24 Co1 C22 68.63(7)
C26 Co1 C22 40.81(7)
C23 Co1 C22 40.52(7)
C21 Co1 C12 40.52(7)
C25 Co1 C12 135.76(7)
C24 Co1 C12 109.95(7)
C26 Co1 C12 176.32(8)
C23 Co1 C12 112.95(7)
C22 Co1 C12 142.40(8)
C21 Co1 C1 69.20(7)
C25 Co1 C1 138.68(7)
C24 Co1 C1 177.84(8)
C26 Co1 C1 112.39(7)
C23 Co1 C1 141.05(8)
C22 Co1 C1 113.47(7)
C12 Co1 C1 68.77(7)
C21 Co1 C2 40.11(7)
C25 Co1 C2 109.62(7)
C24 Co1 C2 137.36(7)
C26 Co1 C2 111.32(7)
C23 Co1 C2 178.27(8)
C22 Co1 C2 140.40(8)
C12 Co1 C2 67.09(7)
C1 Co1 C2 40.67(7)
C21 Co1 C11 68.49(7)
C25 Co1 C11 175.67(7)
C24 Co1 C11 139.12(7)
C26 Co1 C11 142.46(7)
C23 Co1 C11 113.82(7)
C22 Co1 C11 115.26(7)
C12 Co1 C11 40.56(7)
C1 Co1 C11 40.89(7)
C2 Co1 C11 67.41(7)

loop_
_geom_bond_atom_site_label_1
_geom_bond_atom_site_label_2
_geom_bond_distance
C1 C2 1.444(2)
C1 C11 1.460(2)
C1 C10 1.468(2)
C1 Co1 2.0684(17)
C2 C21 1.414(3)
C2 C3 1.436(3)
C2 Co1 2.0869(18)
C3 C4 1.335(3)
C3 H3 0.9500
C4 C5 1.441(3)
C4 H4 0.9500
C5 C6 1.405(3)
C5 C10 1.419(3)
C6 C7 1.362(3)
C6 H6 0.9500
C7 C8 1.390(3)
C7 H7 0.9500
C8 C9 1.377(3)
C8 H8 0.9500
C9 C10 1.404(3)
C9 H9 0.9500
C11 C12 1.446(2)
C11 C20 1.457(2)
C11 Co1 2.1105(17)
C12 C21 1.418(3)
C12 C13 1.430(2)
C12 Co1 2.0601(17)
C13 C14 1.341(3)
C13 H13 0.9500
C14 C15 1.441(3)
C14 H14 0.9500
C15 C16 1.406(3)
C15 C20 1.417(3)
C16 C17 1.361(3)
C16 H16 0.9500
C17 C18 1.395(3)
C17 H17 0.9500
C18 C19 1.374(3)
C18 H18 0.9500
C19 C20 1.406(3)
C19 H19 0.9500
C21 Co1 2.0349(17)
C21 H21 0.9500
C22 C23 1.425(3)
C22 C26 1.432(3)
C22 C27 1.495(3)
C22 Co1 2.0579(18)
C23 C24 1.431(3)
C23 C28 1.497(3)
C23 Co1 2.0557(18)
C24 C25 1.430(3)
C24 C29 1.496(3)
C24 Co1 2.0392(18)
C25 C26 1.434(3)
C25 C30 1.493(3)
C25 Co1 2.0373(18)
C26 C31 1.496(3)
C26 Co1 2.0482(17)
C27 H27A 0.9800
C27 H27B 0.9800
C27 H27C 0.9800
C28 H28A 0.9800
C28 H28B 0.9800
C28 H28C 0.9800
C29 H29A 0.9800
C29 H29B 0.9800
C29 H29C 0.9800
C30 H30A 0.9800
C30 H30B 0.9800
C30 H30C 0.9800
C31 H31A 0.9800
C31 H31B 0.9800
C31 H31C 0.9800
F1 P1 1.6044(12)
F2 P1 1.5850(13)
F3 P1 1.5860(13)
F4 P1 1.6015(13)
F5 P1 1.5964(12)
F6 P1 1.5906(13)
